data_2012735
loop_
_publ_author_name
'Jones, Peter G.'
'Hartig, Thorsten'
'Hopf, Henning'

_publ_section_title
;Three ruthenocene derivatives:
 (\h^5^-4,7-dimethylindenyl)(\h^5^-pentamethylcyclopentadienyl)ruthenium(II),
 [\h^5^-[2](4,7)indeno[2]paracyclophanyl](\h^5^-pentamethylcyclopentadienyl)ruthenium(II)
 and bis[\h^5^-[2](4,7)indeno[2]paracyclophanyl]ruthenium(II)
;
_journal_issue 6
_journal_name_full 'Acta Crystallographica Section C'
_journal_page_first m347
_journal_page_last m350
_journal_paper_doi 10.1107/S0108270102008090
_journal_volume 58
_journal_year 2002
_chemical_formula_iupac '[Ru (C10 H15) (C19 H17)]'
_chemical_formula_moiety 'C29 H32 Ru'
_chemical_formula_sum 'C29 H32 Ru'
_chemical_formula_weight 481.62
_chemical_name_systematic
;
(\h^5^-[2](4,7)indeno[2]paracyclophanyl)(\h^5^-pentamethylcyclopentadienyl)
ruthenium(II)
;
_space_group_IT_number 14
_symmetry_cell_setting monoclinic
_symmetry_space_group_name_Hall '-P 2yn'
_symmetry_space_group_name_H-M 'P 1 21/n 1'
_atom_sites_solution_hydrogens geom
_atom_sites_solution_primary direct
_atom_sites_solution_secondary difmap
_audit_creation_method SHELXL97
_cell_angle_alpha 90
_cell_angle_beta 103.134(15)
_cell_angle_gamma 90
_cell_formula_units_Z 4
_cell_length_a 11.648(2)
_cell_length_b 14.757(3)
_cell_length_c 13.798(3)
_cell_measurement_reflns_used 46
_cell_measurement_temperature 293(2)
_cell_measurement_theta_max 11.5
_cell_measurement_theta_min 10.0
_cell_volume 2309.7(8)
_computing_cell_refinement 'P3 Software'
_computing_data_collection 'P3 Software (Nicolet, 1987)'
_computing_data_reduction 'XDISK (Nicolet, 1987)'
_computing_molecular_graphics 'XP (Siemens, 1994)'
_computing_publication_material SHELXL97
_computing_structure_refinement 'SHELXL97 (Sheldrick, 1997)'
_computing_structure_solution 'SHELXS97 (Sheldrick, 1990)'
_diffrn_ambient_temperature 293(2)
_diffrn_measured_fraction_theta_full 0.998
_diffrn_measured_fraction_theta_max 0.998
_diffrn_measurement_device_type 'Nicolet R3'
_diffrn_measurement_method '\w/\q scan'
_diffrn_radiation_monochromator graphite
_diffrn_radiation_source 'fine-focus sealed tube'
_diffrn_radiation_type MoK\a
_diffrn_radiation_wavelength 0.71073
_diffrn_reflns_av_R_equivalents 0.014
_diffrn_reflns_av_sigmaI/netI 0.018
_diffrn_reflns_limit_h_max 13
_diffrn_reflns_limit_h_min -13
_diffrn_reflns_limit_k_max 17
_diffrn_reflns_limit_k_min 0
_diffrn_reflns_limit_l_max 16
_diffrn_reflns_limit_l_min -16
_diffrn_reflns_number 8161
_diffrn_reflns_theta_full 25.00
_diffrn_reflns_theta_max 25.05
_diffrn_reflns_theta_min 3.03
_diffrn_standards_decay_% 0
_diffrn_standards_interval_count 147
_diffrn_standards_number 3
_exptl_absorpt_coefficient_mu 0.692
_exptl_absorpt_correction_T_max 0.819
_exptl_absorpt_correction_T_min 0.643
_exptl_absorpt_correction_type '\y scan'
_exptl_absorpt_process_details '(XEMP; Nicolet, 1987)'
_exptl_crystal_colour orange-yellow
_exptl_crystal_density_diffrn 1.385
_exptl_crystal_density_meas ?
_exptl_crystal_density_method 'not measured'
_exptl_crystal_description prism
_exptl_crystal_F_000 1000
_exptl_crystal_size_max 0.7
_exptl_crystal_size_mid 0.4
_exptl_crystal_size_min 0.3
_refine_diff_density_max 0.24
_refine_diff_density_min -0.19
_refine_ls_extinction_method none
_refine_ls_goodness_of_fit_ref 1.069
_refine_ls_hydrogen_treatment constr
_refine_ls_matrix_type full
_refine_ls_number_parameters 276
_refine_ls_number_reflns 4086
_refine_ls_number_restraints 0
_refine_ls_restrained_S_all 1.069
_refine_ls_R_factor_all 0.029
_refine_ls_R_factor_gt 0.021
_refine_ls_shift/su_max 0.003
_refine_ls_shift/su_mean 0.000
_refine_ls_structure_factor_coef Fsqd
_refine_ls_weighting_details 'calc w = 1/[\s^2^(Fo^2^)+(0.0326P)^2^+0.5968P] where P=(Fo^2^+2Fc^2^)/3'
_refine_ls_weighting_scheme calc
_refine_ls_wR_factor_gt 0.055
_refine_ls_wR_factor_ref 0.058
_reflns_number_gt 3547
_reflns_number_total 4086
_reflns_threshold_expression I>2\s(I)
_cod_data_source_file bm1496.cif
_cod_data_source_block IV
_cod_depositor_comments
;
The following automatic conversions were performed:
'_geom_bond_publ_flag' value 'Y' changed to 'y' according to
'/home/saulius/struct/CIF-dictionaries/cif_core.dic' dictionary named
'cif_core.dic' version 2.4.1 from 2010-06-29 (10 times).

Automatic conversion script
Id: cif_fix_enum 1527 2010-12-29 10:47:43Z saulius 

The following automatic conversions were performed:

'_geom_bond_publ_flag' value 'Y' changed to 'y' according to
/home/saulius/struct/CIF-dictionaries/cif_core.dic dictionary named
'cif_core.dic' version 2.4.1 from 2010-06-29 (10 times).

Automatic conversion script
Id: cif_fix_values 1715 2011-07-08 13:25:40Z adriana 

The following automatic conversions were performed:

'_exptl_crystal_density_meas' value 'not measured' was changed to '?'
- the value is perceived as not measured.

Automatic conversion script
Id: cif_fix_values 3008 2015-01-20 13:52:24Z robertas 
;
_cod_original_cell_volume 2309.7(7)
_cod_original_sg_symbol_H-M 'P 21/n'
_cod_database_code 2012735
_cod_database_fobs_code 2012735

loop_
_symmetry_equiv_pos_as_xyz
'x, y, z'
'-x+1/2, y+1/2, -z+1/2'
'-x, -y, -z'
'x-1/2, -y-1/2, z-1/2'

loop_
_atom_site_label
_atom_site_fract_x
_atom_site_fract_y
_atom_site_fract_z
_atom_site_U_iso_or_equiv
_atom_site_adp_type
_atom_site_calc_flag
_atom_site_refinement_flags
_atom_site_occupancy
_atom_site_disorder_assembly
_atom_site_disorder_group
_atom_site_type_symbol
Ru 0.397052(12) 0.575810(10) 0.176806(11) 0.03145(6) Uani d . 1 . . Ru
C1 0.4906(3) 0.92382(17) 0.1263(2) 0.0680(8) Uani d . 1 . . C
H1A 0.4647 0.9156 0.0549 0.082 Uiso calc R 1 . . H
H1B 0.4912 0.9883 0.1399 0.082 Uiso calc R 1 . . H
C2 0.4006(2) 0.87628(17) 0.1786(2) 0.0620(7) Uani d . 1 . . C
H2A 0.3774 0.9188 0.2242 0.074 Uiso calc R 1 . . H
H2B 0.3305 0.8604 0.1286 0.074 Uiso calc R 1 . . H
C3 0.44888(18) 0.79210(14) 0.23512(17) 0.0422(5) Uani d . 1 . . C
C3a 0.47379(16) 0.71415(13) 0.18143(15) 0.0347(4) Uani d . 1 . . C
C4 0.43159(18) 0.68667(14) 0.08096(15) 0.0405(4) Uani d . 1 . . C
H4 0.3722 0.7150 0.0343 0.049 Uiso calc R 1 . . H
C5 0.49519(19) 0.60907(14) 0.06387(15) 0.0425(5) Uani d . 1 . . C
H5 0.4854 0.5782 0.0038 0.051 Uiso calc R 1 . . H
C6 0.57674(18) 0.58600(13) 0.15385(17) 0.0408(5) Uani d . 1 . . C
H6 0.6286 0.5372 0.1629 0.049 Uiso calc R 1 . . H
C6a 0.56512(16) 0.65096(13) 0.22793(15) 0.0356(4) Uani d . 1 . . C
C7 0.63001(19) 0.66686(15) 0.32790(16) 0.0445(5) Uani d . 1 . . C
C8 0.5860(2) 0.73028(17) 0.38062(16) 0.0526(6) Uani d . 1 . . C
H8 0.6153 0.7332 0.4491 0.063 Uiso calc R 1 . . H
C9 0.4968(2) 0.79255(16) 0.33491(18) 0.0523(6) Uani d . 1 . . C
H9 0.4701 0.8350 0.3745 0.063 Uiso calc R 1 . . H
C10 0.7546(2) 0.63185(18) 0.3592(2) 0.0631(7) Uani d . 1 . . C
H10A 0.7551 0.5678 0.3433 0.076 Uiso calc R 1 . . H
H10B 0.7811 0.6379 0.4308 0.076 Uiso calc R 1 . . H
C11 0.8434(2) 0.6820(2) 0.3086(3) 0.0757(8) Uani d . 1 . . C
H11A 0.9122 0.6992 0.3592 0.091 Uiso calc R 1 . . H
H11B 0.8690 0.6407 0.2630 0.091 Uiso calc R 1 . . H
C12 0.7914(2) 0.76602(19) 0.2519(2) 0.0602(6) Uani d . 1 . . C
C13 0.7452(2) 0.76266(19) 0.1503(2) 0.0611(7) Uani d . 1 . . C
H13 0.7730 0.7197 0.1119 0.073 Uiso calc R 1 . . H
C14 0.6577(2) 0.82285(18) 0.10524(18) 0.0583(6) Uani d . 1 . . C
H14 0.6278 0.8197 0.0368 0.070 Uiso calc R 1 . . H
C15 0.6139(2) 0.88750(16) 0.16019(18) 0.0542(6) Uani d . 1 . . C
C16 0.6785(2) 0.90198(17) 0.25672(19) 0.0553(6) Uani d . 1 . . C
H16 0.6627 0.9526 0.2916 0.066 Uiso calc R 1 . . H
C17 0.7655(2) 0.84280(17) 0.30148(19) 0.0585(6) Uani d . 1 . . C
H17 0.8078 0.8542 0.3660 0.070 Uiso calc R 1 . . H
C18 0.1763(2) 0.4822(2) 0.01872(18) 0.0638(7) Uani d . 1 . . C
H18A 0.1129 0.4400 0.0158 0.077 Uiso calc R 1 . . H
H18B 0.2302 0.4588 -0.0184 0.077 Uiso calc R 1 . . H
H18C 0.1451 0.5391 -0.0093 0.077 Uiso calc R 1 . . H
C19 0.3743(3) 0.35263(16) 0.1445(2) 0.0639(7) Uani d . 1 . . C
H19A 0.4557 0.3439 0.1768 0.077 Uiso calc R 1 . . H
H19B 0.3665 0.3559 0.0738 0.077 Uiso calc R 1 . . H
H19C 0.3286 0.3027 0.1598 0.077 Uiso calc R 1 . . H
C20 0.4544(3) 0.4327(2) 0.3640(2) 0.0699(8) Uani d . 1 . . C
H20A 0.4153 0.3974 0.4052 0.084 Uiso calc R 1 . . H
H20B 0.4988 0.4802 0.4029 0.084 Uiso calc R 1 . . H
H20C 0.5067 0.3945 0.3377 0.084 Uiso calc R 1 . . H
C21 0.2956(3) 0.6053(2) 0.37816(19) 0.0668(7) Uani d . 1 . . C
H21A 0.2835 0.6682 0.3608 0.080 Uiso calc R 1 . . H
H21B 0.3707 0.5979 0.4237 0.080 Uiso calc R 1 . . H
H21C 0.2342 0.5848 0.4089 0.080 Uiso calc R 1 . . H
C22 0.1228(2) 0.6368(2) 0.1654(2) 0.0718(8) Uani d . 1 . . C
H22A 0.1023 0.6459 0.0947 0.086 Uiso calc R 1 . . H
H22B 0.1520 0.6924 0.1978 0.086 Uiso calc R 1 . . H
H22C 0.0542 0.6178 0.1877 0.086 Uiso calc R 1 . . H
C23 0.24018(18) 0.49602(15) 0.12551(15) 0.0419(5) Uani d . 1 . . C
C24 0.33080(19) 0.43906(13) 0.18064(16) 0.0417(5) Uani d . 1 . . C
C25 0.36433(19) 0.47335(15) 0.27971(15) 0.0434(5) Uani d . 1 . . C
C26 0.2932(2) 0.55080(15) 0.28601(16) 0.0447(5) Uani d . 1 . . C
C27 0.21610(19) 0.56524(15) 0.19054(17) 0.0442(5) Uani d . 1 . . C

loop_
_atom_site_aniso_label
_atom_site_aniso_U_11
_atom_site_aniso_U_22
_atom_site_aniso_U_33
_atom_site_aniso_U_12
_atom_site_aniso_U_13
_atom_site_aniso_U_23
Ru 0.03165(9) 0.02852(9) 0.03413(9) -0.00338(6) 0.00739(6) -0.00144(6)
C1 0.0758(18) 0.0433(14) 0.0765(18) -0.0057(12) -0.0001(15) 0.0124(13)
C2 0.0585(15) 0.0388(13) 0.0865(19) 0.0123(11) 0.0120(13) -0.0050(12)
C3 0.0391(10) 0.0342(10) 0.0561(12) -0.0010(8) 0.0163(9) -0.0073(9)
C3a 0.0328(9) 0.0298(9) 0.0424(10) -0.0048(8) 0.0102(8) -0.0016(8)
C4 0.0434(11) 0.0367(10) 0.0396(10) -0.0068(9) 0.0057(8) 0.0029(9)
C5 0.0528(12) 0.0390(10) 0.0395(10) -0.0118(9) 0.0185(9) -0.0078(9)
C6 0.0363(10) 0.0313(10) 0.0581(13) -0.0021(8) 0.0176(9) -0.0054(9)
C6a 0.0318(9) 0.0311(10) 0.0438(10) -0.0047(8) 0.0087(8) -0.0007(8)
C7 0.0448(11) 0.0385(11) 0.0462(12) -0.0087(9) 0.0018(9) 0.0012(9)
C8 0.0642(14) 0.0543(13) 0.0374(11) -0.0157(12) 0.0074(10) -0.0072(10)
C9 0.0599(14) 0.0460(13) 0.0573(14) -0.0066(11) 0.0266(11) -0.0177(10)
C10 0.0529(14) 0.0531(14) 0.0699(16) 0.0004(11) -0.0142(12) 0.0011(13)
C11 0.0406(13) 0.0729(18) 0.107(2) 0.0021(13) 0.0021(14) 0.0023(17)
C12 0.0371(12) 0.0622(15) 0.0801(17) -0.0139(11) 0.0107(11) -0.0042(14)
C13 0.0531(14) 0.0633(16) 0.0739(17) -0.0184(12) 0.0291(13) -0.0128(13)
C14 0.0658(16) 0.0632(15) 0.0475(13) -0.0272(13) 0.0163(11) -0.0024(12)
C15 0.0604(14) 0.0413(12) 0.0588(14) -0.0187(11) 0.0087(11) 0.0063(11)
C16 0.0629(15) 0.0413(12) 0.0595(14) -0.0170(11) 0.0095(12) -0.0060(11)
C17 0.0502(13) 0.0585(15) 0.0599(15) -0.0234(12) -0.0021(11) -0.0043(12)
C18 0.0541(14) 0.0853(19) 0.0491(13) -0.0233(14) 0.0056(11) -0.0052(13)
C19 0.0814(18) 0.0381(13) 0.0811(18) -0.0069(12) 0.0373(15) -0.0056(12)
C20 0.0766(19) 0.0716(18) 0.0567(15) 0.0036(14) 0.0052(14) 0.0210(13)
C21 0.086(2) 0.0673(16) 0.0535(15) -0.0103(15) 0.0304(14) -0.0124(13)
C22 0.0525(15) 0.0784(19) 0.088(2) 0.0180(14) 0.0229(14) 0.0069(16)
C23 0.0387(11) 0.0466(12) 0.0408(11) -0.0134(9) 0.0094(9) -0.0008(9)
C24 0.0462(11) 0.0335(10) 0.0486(12) -0.0103(9) 0.0173(9) -0.0005(9)
C25 0.0453(11) 0.0438(12) 0.0410(11) -0.0074(9) 0.0097(9) 0.0070(9)
C26 0.0482(12) 0.0470(12) 0.0427(11) -0.0086(10) 0.0185(10) -0.0022(9)
C27 0.0363(10) 0.0478(12) 0.0508(12) -0.0043(9) 0.0151(9) 0.0020(10)

loop_
_atom_type_symbol
_atom_type_description
_atom_type_scat_dispersion_real
_atom_type_scat_dispersion_imag
_atom_type_scat_source
C C 0.0033 0.0016 'International Tables Vol C Tables 4.2.6.8 and 6.1.1.4'
H H 0.0000 0.0000 'International Tables Vol C Tables 4.2.6.8 and 6.1.1.4'
Ru Ru -1.2594 0.8363 'International Tables Vol C Tables 4.2.6.8 and 6.1.1.4'

loop_
_geom_angle_atom_site_label_1
_geom_angle_atom_site_label_2
_geom_angle_atom_site_label_3
_geom_angle
C23 Ru C27 38.64(8)
C23 Ru C24 38.56(8)
C27 Ru C24 64.60(8)
C23 Ru C25 64.62(8)
C27 Ru C25 64.69(8)
C24 Ru C25 38.45(8)
C23 Ru C26 64.50(8)
C27 Ru C26 38.59(8)
C24 Ru C26 64.28(8)
C25 Ru C26 38.42(9)
C23 Ru C5 115.48(8)
C27 Ru C5 139.07(9)
C24 Ru C5 118.25(8)
C25 Ru C5 145.25(9)
C26 Ru C5 176.28(8)
C23 Ru C6 139.17(8)
C27 Ru C6 176.80(8)
C24 Ru C6 115.14(8)
C25 Ru C6 117.30(8)
C26 Ru C6 144.51(9)
C5 Ru C6 37.91(8)
C23 Ru C4 117.83(8)
C27 Ru C4 114.93(8)
C24 Ru C4 145.43(8)
C25 Ru C4 175.98(8)
C26 Ru C4 138.80(8)
C5 Ru C4 37.58(8)
C6 Ru C4 63.29(8)
C23 Ru C6a 176.55(8)
C27 Ru C6a 144.48(8)
C24 Ru C6a 138.67(8)
C25 Ru C6a 114.46(8)
C26 Ru C6a 117.08(8)
C5 Ru C6a 63.17(8)
C6 Ru C6a 37.81(7)
C4 Ru C6a 63.30(7)
C23 Ru C3a 144.77(8)
C27 Ru C3a 117.18(8)
C24 Ru C3a 176.38(8)
C25 Ru C3a 138.71(8)
C26 Ru C3a 114.87(8)
C5 Ru C3a 62.79(7)
C6 Ru C3a 63.28(7)
C4 Ru C3a 37.48(7)
C6a Ru C3a 38.08(7)
C15 C1 C2 112.9(2)
C3 C2 C1 113.4(2)
C9 C3 C3a 116.2(2)
C9 C3 C2 122.5(2)
C3a C3 C2 119.3(2)
C4 C3a C3 131.90(19)
C4 C3a C6a 107.73(17)
C3 C3a C6a 120.12(18)
C4 C3a Ru 70.26(11)
C3 C3a Ru 128.64(14)
C6a C3a Ru 70.85(10)
C5 C4 C3a 108.42(18)
C5 C4 Ru 70.83(12)
C3a C4 Ru 72.27(11)
C4 C5 C6 108.65(18)
C4 C5 Ru 71.59(12)
C6 C5 Ru 71.22(12)
C5 C6 C6a 108.09(18)
C5 C6 Ru 70.87(12)
C6a C6 Ru 72.19(11)
C6 C6a C7 133.04(19)
C6 C6a C3a 107.10(17)
C7 C6a C3a 119.59(18)
C6 C6a Ru 70.01(11)
C7 C6a Ru 128.41(14)
C3a C6a Ru 71.07(10)
C8 C7 C6a 116.7(2)
C8 C7 C10 122.6(2)
C6a C7 C10 118.8(2)
C7 C8 C9 122.4(2)
C3 C9 C8 122.3(2)
C7 C10 C11 113.7(2)
C12 C11 C10 113.0(2)
C13 C12 C17 116.7(3)
C13 C12 C11 120.7(3)
C17 C12 C11 121.2(3)
C12 C13 C14 120.5(3)
C15 C14 C13 121.3(2)
C14 C15 C16 116.3(2)
C14 C15 C1 121.3(2)
C16 C15 C1 120.9(3)
C17 C16 C15 121.1(2)
C16 C17 C12 121.1(2)
C24 C23 C27 108.26(18)
C24 C23 C18 125.7(2)
C27 C23 C18 126.0(2)
C24 C23 Ru 71.16(11)
C27 C23 Ru 71.08(12)
C18 C23 Ru 126.09(15)
C25 C24 C23 108.08(19)
C25 C24 C19 125.5(2)
C23 C24 C19 126.1(2)
C25 C24 Ru 70.81(11)
C23 C24 Ru 70.28(11)
C19 C24 Ru 129.45(16)
C26 C25 C24 107.84(19)
C26 C25 C20 125.9(2)
C24 C25 C20 126.2(2)
C26 C25 Ru 70.84(12)
C24 C25 Ru 70.74(11)
C20 C25 Ru 126.15(17)
C25 C26 C27 108.35(19)
C25 C26 C21 125.6(2)
C27 C26 C21 126.0(2)
C25 C26 Ru 70.74(12)
C27 C26 Ru 70.57(12)
C21 C26 Ru 126.30(17)
C23 C27 C26 107.46(19)
C23 C27 C22 126.4(2)
C26 C27 C22 126.0(2)
C23 C27 Ru 70.28(11)
C26 C27 Ru 70.84(12)
C22 C27 Ru 126.79(17)
C15 C1 H1A 109.0
C2 C1 H1A 109.0
C15 C1 H1B 109.0
C2 C1 H1B 109.0
H1A C1 H1B 107.8
C3 C2 H2A 108.9
C1 C2 H2A 108.9
C3 C2 H2B 108.9
C1 C2 H2B 108.9
H2A C2 H2B 107.7
C5 C4 H4 125.8
C3a C4 H4 125.8
Ru C4 H4 122.8
C4 C5 H5 125.7
C6 C5 H5 125.7
Ru C5 H5 123.2
C5 C6 H6 126.0
C6a C6 H6 126.0
Ru C6 H6 122.7
C7 C8 H8 118.8
C9 C8 H8 118.8
C3 C9 H9 118.8
C8 C9 H9 118.8
C7 C10 H10A 108.8
C11 C10 H10A 108.8
C7 C10 H10B 108.8
C11 C10 H10B 108.8
H10A C10 H10B 107.7
C12 C11 H11A 109.0
C10 C11 H11A 109.0
C12 C11 H11B 109.0
C10 C11 H11B 109.0
H11A C11 H11B 107.8
C12 C13 H13 119.8
C14 C13 H13 119.8
C15 C14 H14 119.3
C13 C14 H14 119.3
C17 C16 H16 119.4
C15 C16 H16 119.4
C16 C17 H17 119.4
C12 C17 H17 119.4
C23 C18 H18A 109.5
C23 C18 H18B 109.5
H18A C18 H18B 109.5
C23 C18 H18C 109.5
H18A C18 H18C 109.5
H18B C18 H18C 109.5
C24 C19 H19A 109.5
C24 C19 H19B 109.5
H19A C19 H19B 109.5
C24 C19 H19C 109.5
H19A C19 H19C 109.5
H19B C19 H19C 109.5
C25 C20 H20A 109.5
C25 C20 H20B 109.5
H20A C20 H20B 109.5
C25 C20 H20C 109.5
H20A C20 H20C 109.5
H20B C20 H20C 109.5
C26 C21 H21A 109.5
C26 C21 H21B 109.5
H21A C21 H21B 109.5
C26 C21 H21C 109.5
H21A C21 H21C 109.5
H21B C21 H21C 109.5
C27 C22 H22A 109.5
C27 C22 H22B 109.5
H22A C22 H22B 109.5
C27 C22 H22C 109.5
H22A C22 H22C 109.5
H22B C22 H22C 109.5

loop_
_geom_bond_atom_site_label_1
_geom_bond_atom_site_label_2
_geom_bond_site_symmetry_2
_geom_bond_distance
_geom_bond_publ_flag
Ru C3a . 2.2238(19) y
Ru C4 . 2.197(2) y
Ru C5 . 2.188(2) y
Ru C6 . 2.192(2) y
Ru C6a . 2.2209(19) y
Ru C23 . 2.154(2) y
Ru C24 . 2.165(2) y
Ru C25 . 2.166(2) y
Ru C26 . 2.168(2) y
Ru C27 . 2.164(2) y
C1 C15 . 1.504(4) ?
C1 C2 . 1.567(4) ?
C2 C3 . 1.506(3) ?
C3 C9 . 1.363(3) ?
C3 C3a . 1.433(3) ?
C3a C4 . 1.421(3) ?
C3a C6a . 1.450(3) ?
C4 C5 . 1.413(3) ?
C5 C6 . 1.423(3) ?
C6 C6a . 1.430(3) ?
C6a C7 . 1.434(3) ?
C7 C8 . 1.355(3) ?
C7 C10 . 1.509(3) ?
C8 C9 . 1.423(4) ?
C10 C11 . 1.559(4) ?
C11 C12 . 1.517(4) ?
C12 C13 . 1.385(4) ?
C12 C17 . 1.391(4) ?
C13 C14 . 1.388(4) ?
C14 C15 . 1.386(4) ?
C15 C16 . 1.390(3) ?
C16 C17 . 1.373(4) ?
C18 C23 . 1.506(3) ?
C19 C24 . 1.499(3) ?
C20 C25 . 1.503(3) ?
C21 C26 . 1.499(3) ?
C22 C27 . 1.499(3) ?
C23 C24 . 1.426(3) ?
C23 C27 . 1.429(3) ?
C24 C25 . 1.426(3) ?
C25 C26 . 1.426(3) ?
C26 C27 . 1.431(3) ?
C1 H1A . 0.9700 ?
C1 H1B . 0.9700 ?
C2 H2A . 0.9700 ?
C2 H2B . 0.9700 ?
C4 H4 . 0.9300 ?
C5 H5 . 0.9300 ?
C6 H6 . 0.9300 ?
C8 H8 . 0.9300 ?
C9 H9 . 0.9300 ?
C10 H10A . 0.9700 ?
C10 H10B . 0.9700 ?
C11 H11A . 0.9700 ?
C11 H11B . 0.9700 ?
C13 H13 . 0.9300 ?
C14 H14 . 0.9300 ?
C16 H16 . 0.9300 ?
C17 H17 . 0.9300 ?
C18 H18A . 0.9600 ?
C18 H18B . 0.9600 ?
C18 H18C . 0.9600 ?
C19 H19A . 0.9600 ?
C19 H19B . 0.9600 ?
C19 H19C . 0.9600 ?
C20 H20A . 0.9600 ?
C20 H20B . 0.9600 ?
C20 H20C . 0.9600 ?
C21 H21A . 0.9600 ?
C21 H21B . 0.9600 ?
C21 H21C . 0.9600 ?
C22 H22A . 0.9600 ?
C22 H22B . 0.9600 ?
C22 H22C . 0.9600 ?
